data_4020477
loop_
_publ_author_name
'Chaomin Li'
'John A. Porco, Jr.'

_publ_section_title
;
Synthesis of the Epoxyquinol Dimer RKB-3564 D: Utilization of an Alkoxysilanol
to Promote [4+4] Dimerization
;
_journal_name_full 'Journal of Organic Chemistry'
_journal_page_first 6053
_journal_page_last 6065
_journal_paper_doi 10.1021/jo050897o
_journal_volume 70
_journal_year 2005
_chemical_formula_sum 'C27 H33 Cl3 O8 Si'
_chemical_formula_weight 619.97
_space_group_IT_number 4
_symmetry_cell_setting monoclinic
_symmetry_space_group_name_Hall 'P 2yb'
_symmetry_space_group_name_H-M 'P 1 21 1'
_cell_angle_alpha 90.00
_cell_angle_beta 114.959(2)
_cell_angle_gamma 90.00
_cell_formula_units_Z 2
_cell_length_a 14.3118(12)
_cell_length_b 7.8572(7)
_cell_length_c 14.4216(12)
_cell_measurement_temperature 173(2)
_cell_volume 1470.3(2)
_diffrn_ambient_temperature 173(2)
_exptl_crystal_density_diffrn 1.400
_exptl_crystal_density_meas 0
_cod_depositor_comments
;
The following automatic conversions were performed:
'_symmetry_cell_setting' value 'Monoclinic' changed to 'monoclinic'
according to '/home/saulius/struct/CIF-dictionaries/cif_core.dic'
dictionary named 'cif_core.dic' version 2.4.1 from 2010-06-29.

Automatic conversion script
Id: cif_fix_enum 1527 2010-12-29 10:47:43Z saulius 
;
_cod_original_sg_symbol_H-M 'P 21'
_cod_original_formula_sum 'C27 Cl3 H33 O8 Si'
_cod_database_code 4020477

loop_
_symmetry_equiv_pos_as_xyz
'x, y, z'
'-x, y+1/2, -z'

loop_
_atom_site_label
_atom_site_type_symbol
_atom_site_fract_x
_atom_site_fract_y
_atom_site_fract_z
_atom_site_U_iso_or_equiv
_atom_site_adp_type
_atom_site_occupancy
_atom_site_symmetry_multiplicity
_atom_site_calc_flag
_atom_site_refinement_flags
_atom_site_disorder_assembly
_atom_site_disorder_group
Si1 Si 0.80802(5) 0.93344(8) 0.22274(5) 0.02489(15) Uani 1 1 d . . .
O1' O 0.60096(15) 0.6363(3) -0.24757(15) 0.0372(5) Uani 1 1 d . . .
O1 O 0.77969(15) 1.4618(2) -0.0428(2) 0.0495(6) Uani 1 1 d . . .
O2' O 0.49342(12) 0.7035(2) -0.08311(13) 0.0262(4) Uani 1 1 d . . .
O2 O 0.97820(13) 1.1615(2) 0.00068(15) 0.0324(4) Uani 1 1 d . . .
O3 O 0.85223(12) 1.0680(2) 0.16234(13) 0.0263(4) Uani 1 1 d . . .
O3' O 0.73457(12) 0.7989(2) 0.13491(12) 0.0253(4) Uani 1 1 d . . .
O4' O 0.55615(11) 1.1896(2) -0.11720(13) 0.0237(3) Uani 1 1 d . . .
O4 O 0.82588(13) 0.8963(2) -0.16738(15) 0.0299(4) Uani 1 1 d . . .
C1' C 0.60995(16) 0.7023(3) -0.16851(18) 0.0232(4) Uani 1 1 d . . .
C1 C 0.81616(18) 1.3196(3) -0.0302(2) 0.0300(5) Uani 1 1 d . . .
C2' C 0.57414(18) 0.6128(3) -0.09905(19) 0.0239(5) Uani 1 1 d . . .
H2' H 0.560(2) 0.508(5) -0.112(2) 0.034(8) Uiso 1 1 d . . .
C2 C 0.92861(18) 1.2954(3) 0.0335(2) 0.0322(6) Uani 1 1 d . . .
H2 H 0.964(2) 1.393(4) 0.061(2) 0.032(8) Uiso 1 1 d . . .
C3' C 0.59180(17) 0.6845(3) 0.00121(17) 0.0222(4) Uani 1 1 d . . .
H3' H 0.5926(18) 0.608(3) 0.0518(19) 0.009(5) Uiso 1 1 d . . .
C3 C 0.96467(18) 1.1354(3) 0.0918(2) 0.0313(5) Uani 1 1 d . . .
H3 H 1.028(2) 1.131(4) 0.157(2) 0.032(8) Uiso 1 1 d . . .
C4' C 0.64872(16) 0.8489(3) 0.04326(17) 0.0193(4) Uani 1 1 d . . .
H4' H 0.605(2) 0.917(4) 0.060(2) 0.022(6) Uiso 1 1 d . . .
C4 C 0.88545(17) 1.0057(3) 0.0878(2) 0.0247(5) Uani 1 1 d . . .
H4 H 0.919(2) 0.891(4) 0.105(2) 0.016(6) Uiso 1 1 d . . .
C5' C 0.67980(15) 0.9514(3) -0.02954(16) 0.0177(4) Uani 1 1 d . . .
C5 C 0.79375(16) 0.9922(3) -0.01674(18) 0.0196(4) Uani 1 1 d . . .
C6' C 0.66134(16) 0.8729(3) -0.13670(18) 0.0197(4) Uani 1 1 d . . .
C6 C 0.75037(16) 1.1647(3) -0.07287(18) 0.0223(4) Uani 1 1 d . . .
C7 C 0.71112(18) 1.1379(3) -0.1904(2) 0.0272(5) Uani 1 1 d . . .
H7 H 0.688(2) 1.236(4) -0.221(2) 0.017(6) Uiso 1 1 d . . .
C7' C 0.61960(17) 1.0151(3) -0.21820(19) 0.0239(5) Uani 1 1 d . . .
H7 H 0.6020(19) 0.968(4) -0.284(2) 0.017(6) Uiso 1 1 d . . .
C8' C 0.52781(18) 1.1127(3) -0.21765(19) 0.0257(5) Uani 1 1 d . . .
H8' H 0.5166(19) 1.202(4) -0.263(2) 0.017(6) Uiso 1 1 d . . .
C8 C 0.7868(2) 1.0515(4) -0.2254(2) 0.0330(6) Uani 1 1 d . . .
H8 H 0.745(2) 1.015(4) -0.297(3) 0.028(7) Uiso 1 1 d . . .
C9' C 0.42941(19) 1.0115(4) -0.2477(2) 0.0312(6) Uani 1 1 d . . .
H9F H 0.442(2) 0.926(5) -0.198(3) 0.035(8) Uiso 1 1 d . . .
H9E H 0.407(3) 0.972(6) -0.309(4) 0.068(13) Uiso 1 1 d . . .
H9D H 0.378(3) 1.086(5) -0.248(3) 0.037(9) Uiso 1 1 d . . .
C9 C 0.8750(2) 1.1573(5) -0.2267(3) 0.0457(8) Uani 1 1 d . . .
H9C H 0.850(3) 1.244(6) -0.276(3) 0.069(13) Uiso 1 1 d . . .
H9B H 0.918(4) 1.090(7) -0.237(4) 0.079(15) Uiso 1 1 d . . .
H9A H 0.919(4) 1.207(7) -0.159(4) 0.090(16) Uiso 1 1 d . . .
C10 C 0.78298(17) 0.8593(3) -0.09775(19) 0.0222(4) Uani 1 1 d . . .
H10 H 0.8043(17) 0.743(3) -0.0680(18) 0.007(5) Uiso 1 1 d . . .
C10' C 0.65514(16) 1.1433(3) -0.04545(18) 0.0201(4) Uani 1 1 d . . .
H10' H 0.6645(18) 1.192(3) 0.015(2) 0.013(6) Uiso 1 1 d . . .
C11' C 0.7354(2) 1.0716(4) 0.2747(2) 0.0315(5) Uani 1 1 d . . .
H11' H 0.693(2) 1.154(4) 0.222(2) 0.027(7) Uiso 1 1 d . . .
C11 C 0.9151(2) 0.7967(4) 0.3115(3) 0.0454(8) Uani 1 1 d . . .
H11 H 0.929(4) 0.742(8) 0.259(4) 0.12(2) Uiso 1 1 d . . .
C12' C 0.8054(3) 1.1890(6) 0.3599(3) 0.0702(13) Uani 1 1 d . . .
H12A H 0.7632 1.2690 0.3780 0.105 Uiso 1 1 calc R . .
H12B H 0.8503 1.2524 0.3364 0.105 Uiso 1 1 calc R . .
H12C H 0.8476 1.1210 0.4200 0.105 Uiso 1 1 calc R . .
C12 C 1.0043(3) 0.8914(7) 0.3861(4) 0.097(2) Uani 1 1 d . . .
H12D H 0.9855 0.9433 0.4376 0.145 Uiso 1 1 calc R . .
H12E H 1.0244 0.9805 0.3506 0.145 Uiso 1 1 calc R . .
H12F H 1.0621 0.8130 0.4196 0.145 Uiso 1 1 calc R . .
C13' C 0.6629(3) 0.9717(6) 0.3081(4) 0.0562(9) Uani 1 1 d . . .
H13F H 0.708(3) 0.913(5) 0.371(3) 0.047(10) Uiso 1 1 d . . .
H13E H 0.599(4) 0.916(7) 0.234(4) 0.082(14) Uiso 1 1 d . . .
H13D H 0.635(4) 1.057(8) 0.338(4) 0.096(17) Uiso 1 1 d . . .
C13 C 0.8852(4) 0.6437(10) 0.3473(7) 0.160(4) Uani 1 1 d . . .
H13A H 0.9379 0.5560 0.3602 0.241 Uiso 1 1 calc R . .
H13B H 0.8191 0.6032 0.2953 0.241 Uiso 1 1 calc R . .
H13C H 0.8783 0.6681 0.4107 0.241 Uiso 1 1 calc R . .
Cl1 Cl 0.41242(12) 0.2777(3) 0.48893(10) 0.1093(6) Uani 1 1 d . . .
Cl2 Cl 0.19392(13) 0.2311(3) 0.40719(13) 0.1226(7) Uani 1 1 d . . .
Cl3 Cl 0.32864(15) -0.0628(3) 0.44325(12) 0.1216(6) Uani 1 1 d . . .
C1S C 0.3086(4) 0.1532(8) 0.4068(3) 0.0850(17) Uani 1 1 d . . .
H1S H 0.300(6) 0.093(11) 0.332(6) 0.16(3) Uiso 1 1 d . . .

loop_
_atom_site_aniso_label
_atom_site_aniso_U_11
_atom_site_aniso_U_22
_atom_site_aniso_U_33
_atom_site_aniso_U_23
_atom_site_aniso_U_13
_atom_site_aniso_U_12
Si1 0.0219(3) 0.0240(3) 0.0222(3) 0.0018(3) 0.0029(2) -0.0008(2)
O1' 0.0421(10) 0.0407(11) 0.0361(10) -0.0159(9) 0.0237(9) -0.0142(9)
O1 0.0276(9) 0.0181(10) 0.0955(18) 0.0084(10) 0.0188(10) 0.0009(7)
O2' 0.0196(7) 0.0325(9) 0.0254(8) -0.0024(7) 0.0086(6) -0.0031(7)
O2 0.0229(8) 0.0289(10) 0.0471(11) 0.0039(8) 0.0166(8) 0.0021(7)
O3 0.0229(8) 0.0240(8) 0.0292(9) -0.0017(7) 0.0082(7) -0.0032(6)
O3' 0.0256(8) 0.0221(8) 0.0214(8) 0.0030(7) 0.0034(6) -0.0011(6)
O4' 0.0165(7) 0.0215(8) 0.0292(9) 0.0023(7) 0.0059(6) 0.0034(6)
O4 0.0264(8) 0.0329(10) 0.0385(10) 0.0067(8) 0.0215(7) 0.0041(7)
C1' 0.0196(10) 0.0226(11) 0.0287(12) -0.0030(9) 0.0115(8) -0.0011(8)
C1 0.0235(11) 0.0211(11) 0.0476(15) 0.0035(11) 0.0172(11) -0.0019(9)
C2' 0.0231(10) 0.0174(11) 0.0320(13) -0.0025(9) 0.0124(9) -0.0054(8)
C2 0.0205(11) 0.0222(12) 0.0539(17) -0.0028(12) 0.0158(11) -0.0058(9)
C3' 0.0212(10) 0.0230(11) 0.0229(11) 0.0032(9) 0.0097(8) -0.0034(9)
C3 0.0169(10) 0.0300(13) 0.0433(15) -0.0006(11) 0.0090(10) -0.0040(9)
C4' 0.0176(9) 0.0203(11) 0.0192(11) 0.0009(8) 0.0069(8) 0.0001(8)
C4 0.0174(10) 0.0211(11) 0.0325(13) 0.0011(9) 0.0076(9) -0.0004(8)
C5' 0.0150(8) 0.0145(10) 0.0235(10) -0.0004(8) 0.0080(7) -0.0002(7)
C5 0.0162(9) 0.0167(9) 0.0261(11) 0.0033(8) 0.0092(8) -0.0001(7)
C6' 0.0183(9) 0.0200(10) 0.0225(11) 0.0022(8) 0.0102(8) -0.0005(8)
C6 0.0166(9) 0.0179(10) 0.0336(12) 0.0037(9) 0.0117(9) 0.0009(8)
C7 0.0237(11) 0.0267(12) 0.0319(13) 0.0121(10) 0.0123(9) 0.0016(9)
C7' 0.0240(11) 0.0263(12) 0.0226(12) 0.0049(9) 0.0110(9) -0.0012(9)
C8' 0.0230(10) 0.0277(12) 0.0244(12) 0.0081(10) 0.0082(9) 0.0019(9)
C8 0.0295(12) 0.0411(15) 0.0346(14) 0.0102(12) 0.0196(11) 0.0006(11)
C9' 0.0218(11) 0.0330(14) 0.0332(14) 0.0014(12) 0.0061(10) 0.0021(10)
C9 0.0366(15) 0.054(2) 0.055(2) 0.0181(17) 0.0282(15) -0.0037(15)
C10 0.0192(10) 0.0230(11) 0.0282(12) 0.0023(9) 0.0137(9) 0.0007(8)
C10' 0.0165(9) 0.0152(10) 0.0283(12) 0.0015(9) 0.0092(8) -0.0004(8)
C11' 0.0277(12) 0.0343(14) 0.0272(12) -0.0016(11) 0.0065(10) -0.0016(10)
C11 0.0346(15) 0.0411(17) 0.0405(17) 0.0099(14) -0.0037(12) 0.0097(12)
C12' 0.0481(19) 0.070(3) 0.084(3) -0.050(2) 0.0192(19) -0.0102(18)
C12 0.061(3) 0.076(3) 0.083(3) -0.014(3) -0.038(2) 0.020(2)
C13' 0.062(2) 0.058(2) 0.063(2) 0.0070(19) 0.041(2) 0.0029(18)
C13 0.054(3) 0.137(6) 0.232(9) 0.145(6) 0.004(4) 0.015(3)
Cl1 0.1047(10) 0.1667(16) 0.0588(7) -0.0282(9) 0.0368(7) -0.0586(11)
Cl2 0.0991(10) 0.194(2) 0.1015(10) -0.0051(12) 0.0686(9) -0.0320(12)
Cl3 0.1350(13) 0.1490(16) 0.0764(9) -0.0238(11) 0.0403(8) -0.0398(13)
C1S 0.089(3) 0.129(5) 0.054(2) -0.024(3) 0.045(2) -0.047(3)

loop_
_geom_bond_atom_site_label_1
_geom_bond_atom_site_label_2
_geom_bond_distance
_geom_bond_site_symmetry_2
_geom_bond_publ_flag
Si1 O3' 1.6443(17) . ?
Si1 O3 1.6558(19) . ?
Si1 C11' 1.865(3) . ?
Si1 C11 1.867(3) . ?
O1' C1' 1.209(3) . ?
O1 C1 1.214(3) . ?
O2' C3' 1.428(3) . ?
O2' C2' 1.456(3) . ?
O2 C3 1.422(4) . ?
O2 C2 1.456(3) . ?
O3 C4 1.433(3) . ?
O3' C4' 1.428(3) . ?
O4' C10' 1.405(3) . ?
O4' C8' 1.460(3) . ?
O4 C10 1.411(3) . ?
O4 C8 1.451(3) . ?
C1' C2' 1.481(3) . ?
C1' C6' 1.504(3) . ?
C1 C2 1.491(3) . ?
C1 C6 1.502(3) . ?
C2' C3' 1.471(3) . ?
C2 C3 1.479(4) . ?
C3' C4' 1.511(3) . ?
C3 C4 1.507(3) . ?
C4' C5' 1.531(3) . ?
C4 C5 1.529(3) . ?
C5' C10' 1.543(3) . ?
C5' C6' 1.579(3) . ?
C5' C5 1.594(3) . ?
C5 C10 1.525(3) . ?
C5 C6 1.567(3) . ?
C6' C7' 1.548(3) . ?
C6' C10 1.591(3) . ?
C6 C7 1.558(4) . ?
C6 C10' 1.580(3) . ?
C7 C8 1.532(4) . ?
C7 C7' 1.537(3) . ?
C7' C8' 1.524(3) . ?
C8' C9' 1.512(4) . ?
C8 C9 1.519(4) . ?
C11' C12' 1.524(4) . ?
C11' C13' 1.532(5) . ?
C11 C13 1.443(7) . ?
C11 C12 1.477(5) . ?
Cl1 C1S 1.756(5) . ?
Cl2 C1S 1.754(6) . ?
Cl3 C1S 1.764(7) . ?
